data_4063513
loop_
_publ_author_name
'Boutadla, Youcef'
'Al-Duaij, Omar'
'Davies, David L.'
'Griffith, Gerald A.'
'Singh, Kuldip'

_publ_section_title
;
 Mechanistic Study of Acetate-Assisted C--H Activation of 2-Substituted
 Pyridines with [MCl2Cp*]2(M = Rh, Ir) and [RuCl2(p-cymene)]2
;
_journal_issue 2
_journal_name_full Organometallics
_journal_page_first 433
_journal_page_last 440
_journal_paper_doi 10.1021/om800909w
_journal_volume 28
_journal_year 2009
_chemical_formula_sum 'C17 H21 Cl Ir N O'
_chemical_formula_weight 483.00
_chemical_name_systematic
; 
 ? 
;
_space_group_IT_number 45
_symmetry_cell_setting orthorhombic
_symmetry_space_group_name_Hall 'I 2 -2c'
_symmetry_space_group_name_H-M 'I b a 2'
_atom_sites_solution_hydrogens geom
_atom_sites_solution_primary direct
_atom_sites_solution_secondary difmap
_audit_creation_method SHELXL-97
_cell_angle_alpha 90.00
_cell_angle_beta 90.00
_cell_angle_gamma 90.00
_cell_formula_units_Z 8
_cell_length_a 14.227(3)
_cell_length_b 16.654(3)
_cell_length_c 13.727(3)
_cell_measurement_reflns_used 962
_cell_measurement_temperature 150(2)
_cell_measurement_theta_max 27.143
_cell_measurement_theta_min 2.968
_cell_volume 3252.4(11)
_computing_cell_refinement 'Bruker SMART'
_computing_data_collection 'Bruker SMART'
_computing_data_reduction 'Bruker SHELXTL'
_computing_molecular_graphics 'Bruker SHELXTL'
_computing_publication_material 'Bruker SHELXTL'
_computing_structure_refinement 'SHELXL-97 (Sheldrick, 1997)'
_computing_structure_solution 'SHELXS-97 (Sheldrick, 1990)'
_diffrn_ambient_temperature 150(2)
_diffrn_measured_fraction_theta_full 0.999
_diffrn_measured_fraction_theta_max 0.999
_diffrn_measurement_device_type 'Bruker Apex 2000 CCD area detector'
_diffrn_measurement_method 'phi and omega scans'
_diffrn_radiation_monochromator graphite
_diffrn_radiation_source 'fine-focus sealed tube'
_diffrn_radiation_type MoK\a
_diffrn_radiation_wavelength 0.71073
_diffrn_reflns_av_R_equivalents 0.0621
_diffrn_reflns_av_sigmaI/netI 0.0523
_diffrn_reflns_limit_h_max 17
_diffrn_reflns_limit_h_min -17
_diffrn_reflns_limit_k_max 20
_diffrn_reflns_limit_k_min -20
_diffrn_reflns_limit_l_max 16
_diffrn_reflns_limit_l_min -16
_diffrn_reflns_number 12174
_diffrn_reflns_theta_full 26.00
_diffrn_reflns_theta_max 26.00
_diffrn_reflns_theta_min 1.88
_exptl_absorpt_coefficient_mu 8.373
_exptl_absorpt_correction_T_max 0.746
_exptl_absorpt_correction_T_min 0.386
_exptl_absorpt_correction_type empirical
_exptl_absorpt_process_details
;
absorption correction based on 7943 reflections(SADABS);Rint 0.1845 before
correction and 0.0678 after.
;
_exptl_crystal_colour orange
_exptl_crystal_density_diffrn 1.973
_exptl_crystal_density_method 'not measured'
_exptl_crystal_description plate
_exptl_crystal_F_000 1856
_exptl_crystal_size_max 0.21
_exptl_crystal_size_mid 0.11
_exptl_crystal_size_min 0.03
_refine_diff_density_max 2.316
_refine_diff_density_min -1.111
_refine_diff_density_rms 0.175
_refine_ls_abs_structure_details 'Flack H D (1983), Acta Cryst. A39, 876-881'
_refine_ls_abs_structure_Flack 0.009(12)
_refine_ls_extinction_method none
_refine_ls_goodness_of_fit_ref 0.994
_refine_ls_hydrogen_treatment constr
_refine_ls_matrix_type full
_refine_ls_number_parameters 195
_refine_ls_number_reflns 3162
_refine_ls_number_restraints 1
_refine_ls_restrained_S_all 0.994
_refine_ls_R_factor_all 0.0385
_refine_ls_R_factor_gt 0.0327
_refine_ls_shift/su_max 0.001
_refine_ls_shift/su_mean 0.000
_refine_ls_structure_factor_coef Fsqd
_refine_ls_weighting_details 'calc w=1/[\s^2^(Fo^2^)+(0.0342P)^2^+0.0000P] where P=(Fo^2^+2Fc^2^)/3'
_refine_ls_weighting_scheme calc
_refine_ls_wR_factor_gt 0.0713
_refine_ls_wR_factor_ref 0.0730
_reflns_number_gt 2802
_reflns_number_total 3162
_reflns_threshold_expression >2sigma(I)
_cod_data_source_file om800909w_si_002.cif
_cod_data_source_block 07055
_cod_depositor_comments
;
The following automatic conversions were performed:

'_symmetry_cell_setting' value 'Orthorhombic' changed to
'orthorhombic' according to the built-in table from CIF Core
dictionary named 'cif_core.dic' version 2.4.1 from 2010-06-29.

Automatic conversion script
Id: cif_fix_values 1715 2011-07-08 13:25:40Z adriana 

The following automatic conversions were performed:

'_refine_ls_hydrogen_treatment' value 'constrained' was replaced with
the value 'constr' as specified in the replacement file
'src/cod-tools/trunk/data/replacement-values/replacement_values.lst'.

Automatic conversion script
Id: cif_fix_values 5376 2017-05-30 11:51:03Z andrius 
;
_cod_original_cell_volume 3252.3(11)
_cod_original_sg_symbol_H-M Iba2
_cod_database_code 4063513

loop_
_symmetry_equiv_pos_as_xyz
'x, y, z'
'-x, -y, z'
'x+1/2, -y+1/2, z'
'-x+1/2, y+1/2, z'
'x+1/2, y+1/2, z+1/2'
'-x+1/2, -y+1/2, z+1/2'
'x+1, -y+1, z+1/2'
'-x+1, y+1, z+1/2'

loop_
_atom_site_label
_atom_site_type_symbol
_atom_site_fract_x
_atom_site_fract_y
_atom_site_fract_z
_atom_site_U_iso_or_equiv
_atom_site_adp_type
_atom_site_occupancy
_atom_site_symmetry_multiplicity
_atom_site_calc_flag
_atom_site_refinement_flags
_atom_site_disorder_assembly
_atom_site_disorder_group
Ir1 Ir 0.729479(18) 0.371263(11) 1.00034(4) 0.02063(9) Uani 1 1 d . . .
Cl1 Cl 0.82561(16) 0.40539(13) 1.14011(16) 0.0275(5) Uani 1 1 d . . .
O1 O 0.4669(4) 0.3409(3) 1.0432(4) 0.0389(15) Uani 1 1 d . . .
N1 N 0.6887(5) 0.2678(3) 1.0761(4) 0.0219(14) Uani 1 1 d . . .
C1 C 0.7456(7) 0.2032(4) 1.0930(6) 0.027(2) Uani 1 1 d . . .
H1 H 0.8110 0.2060 1.0795 0.032 Uiso 1 1 calc R . .
C2 C 0.7063(7) 0.1329(4) 1.1305(7) 0.031(2) Uani 1 1 d . . .
H2 H 0.7453 0.0880 1.1441 0.038 Uiso 1 1 calc R . .
C3 C 0.6119(7) 0.1286(4) 1.1476(6) 0.033(2) Uani 1 1 d . . .
H3 H 0.5851 0.0799 1.1706 0.040 Uiso 1 1 calc R . .
C4 C 0.5541(6) 0.1960(4) 1.1312(6) 0.030(2) Uani 1 1 d . . .
H4 H 0.4886 0.1948 1.1445 0.036 Uiso 1 1 calc R . .
C5 C 0.5970(7) 0.2634(4) 1.0952(6) 0.0266(19) Uani 1 1 d . . .
C6 C 0.5473(6) 0.3417(5) 1.0725(6) 0.0257(18) Uani 1 1 d . . .
C7 C 0.6102(6) 0.4109(4) 1.0797(6) 0.0286(19) Uani 1 1 d . . .
H7A H 0.6265 0.4227 1.1484 0.034 Uiso 1 1 calc R . .
H7B H 0.5820 0.4592 1.0497 0.034 Uiso 1 1 calc R . .
C8 C 0.6826(7) 0.3590(5) 0.8532(6) 0.032(2) Uani 1 1 d . . .
C9 C 0.7681(6) 0.3128(5) 0.8628(6) 0.0264(19) Uani 1 1 d . . .
C10 C 0.8419(7) 0.3656(4) 0.8894(6) 0.025(2) Uani 1 1 d . . .
C11 C 0.8021(6) 0.4463(5) 0.8946(6) 0.0260(19) Uani 1 1 d . . .
C12 C 0.7056(6) 0.4426(5) 0.8707(6) 0.027(2) Uani 1 1 d . . .
C13 C 0.5900(8) 0.3279(6) 0.8137(7) 0.055(3) Uani 1 1 d . . .
H13A H 0.5382 0.3495 0.8527 0.082 Uiso 1 1 calc R . .
H13B H 0.5894 0.2691 0.8170 0.082 Uiso 1 1 calc R . .
H13C H 0.5827 0.3450 0.7458 0.082 Uiso 1 1 calc R . .
C14 C 0.7777(8) 0.2237(4) 0.8495(7) 0.043(3) Uani 1 1 d . . .
H14A H 0.7865 0.2116 0.7802 0.065 Uiso 1 1 calc R . .
H14B H 0.7208 0.1970 0.8731 0.065 Uiso 1 1 calc R . .
H14C H 0.8322 0.2044 0.8864 0.065 Uiso 1 1 calc R . .
C15 C 0.9431(7) 0.3445(5) 0.9068(6) 0.036(2) Uani 1 1 d . . .
H15A H 0.9480 0.2877 0.9244 0.054 Uiso 1 1 calc R . .
H15B H 0.9680 0.3776 0.9599 0.054 Uiso 1 1 calc R . .
H15C H 0.9794 0.3546 0.8473 0.054 Uiso 1 1 calc R . .
C16 C 0.8585(6) 0.5201(4) 0.9155(6) 0.033(2) Uani 1 1 d . . .
H16A H 0.8960 0.5341 0.8581 0.049 Uiso 1 1 calc R . .
H16B H 0.9003 0.5100 0.9709 0.049 Uiso 1 1 calc R . .
H16C H 0.8160 0.5646 0.9312 0.049 Uiso 1 1 calc R . .
C17 C 0.6403(8) 0.5118(5) 0.8611(8) 0.052(3) Uani 1 1 d . . .
H17A H 0.6463 0.5466 0.9184 0.079 Uiso 1 1 calc R . .
H17B H 0.5756 0.4920 0.8564 0.079 Uiso 1 1 calc R . .
H17C H 0.6560 0.5423 0.8023 0.079 Uiso 1 1 calc R . .

loop_
_atom_site_aniso_label
_atom_site_aniso_U_11
_atom_site_aniso_U_22
_atom_site_aniso_U_33
_atom_site_aniso_U_23
_atom_site_aniso_U_13
_atom_site_aniso_U_12
Ir1 0.02428(16) 0.02019(13) 0.01742(14) 0.0001(3) 0.0003(4) -0.00192(10)
Cl1 0.0291(13) 0.0307(11) 0.0228(11) -0.0025(10) -0.0043(10) -0.0053(10)
O1 0.026(4) 0.048(4) 0.042(4) -0.001(3) 0.000(3) -0.002(3)
N1 0.036(4) 0.022(3) 0.008(3) 0.001(2) 0.001(3) -0.003(3)
C1 0.036(6) 0.029(4) 0.016(4) -0.007(3) -0.005(4) 0.000(4)
C2 0.042(6) 0.032(4) 0.020(5) 0.000(3) -0.001(4) 0.000(4)
C3 0.055(7) 0.024(4) 0.020(5) -0.001(3) 0.001(4) -0.009(4)
C4 0.039(6) 0.039(4) 0.011(4) 0.000(3) 0.004(4) -0.013(4)
C5 0.038(6) 0.028(4) 0.014(4) -0.003(3) -0.002(4) -0.007(4)
C6 0.019(5) 0.038(4) 0.020(5) -0.005(4) 0.007(4) 0.002(4)
C7 0.030(5) 0.025(4) 0.031(5) -0.004(4) 0.015(4) 0.003(3)
C8 0.030(5) 0.049(5) 0.017(5) 0.007(4) -0.001(4) -0.015(4)
C9 0.044(6) 0.029(4) 0.007(4) -0.002(3) -0.003(4) -0.007(4)
C10 0.042(6) 0.019(4) 0.013(4) 0.003(3) 0.007(4) -0.005(4)
C11 0.032(5) 0.025(4) 0.021(4) 0.004(3) 0.006(4) 0.004(4)
C12 0.034(6) 0.027(4) 0.021(5) 0.003(3) 0.006(4) 0.000(3)
C13 0.048(7) 0.086(8) 0.031(6) 0.003(5) -0.009(5) -0.032(6)
C14 0.084(9) 0.024(4) 0.021(5) -0.005(4) -0.006(5) -0.010(4)
C15 0.046(7) 0.041(5) 0.020(5) 0.006(4) 0.008(4) 0.003(4)
C16 0.046(6) 0.027(4) 0.026(5) 0.001(3) 0.003(4) -0.003(4)
C17 0.051(8) 0.059(6) 0.047(7) 0.018(5) -0.001(6) 0.018(5)

loop_
_atom_type_symbol
_atom_type_description
_atom_type_scat_dispersion_real
_atom_type_scat_dispersion_imag
_atom_type_scat_source
C C 0.0033 0.0016 'International Tables Vol C Tables 4.2.6.8 and 6.1.1.4'
H H 0.0000 0.0000 'International Tables Vol C Tables 4.2.6.8 and 6.1.1.4'
N N 0.0061 0.0033 'International Tables Vol C Tables 4.2.6.8 and 6.1.1.4'
O O 0.0106 0.0060 'International Tables Vol C Tables 4.2.6.8 and 6.1.1.4'
Cl Cl 0.1484 0.1585 'International Tables Vol C Tables 4.2.6.8 and 6.1.1.4'
Ir Ir -1.4442 7.9887 'International Tables Vol C Tables 4.2.6.8 and 6.1.1.4'

loop_
_geom_angle_atom_site_label_1
_geom_angle_atom_site_label_2
_geom_angle_atom_site_label_3
_geom_angle
_geom_angle_site_symmetry_1
_geom_angle_site_symmetry_3
_geom_angle_publ_flag
N1 Ir1 C7 77.2(3) . . ?
N1 Ir1 C8 107.7(3) . . ?
C7 Ir1 C8 105.4(4) . . ?
N1 Ir1 C12 144.7(3) . . ?
C7 Ir1 C12 97.2(3) . . ?
C8 Ir1 C12 39.4(3) . . ?
N1 Ir1 C11 159.2(3) . . ?
C7 Ir1 C11 122.9(3) . . ?
C8 Ir1 C11 64.7(3) . . ?
C12 Ir1 C11 38.0(3) . . ?
N1 Ir1 C9 97.6(3) . . ?
C7 Ir1 C9 141.3(3) . . ?
C8 Ir1 C9 39.0(3) . . ?
C12 Ir1 C9 64.9(3) . . ?
C11 Ir1 C9 64.0(3) . . ?
N1 Ir1 C10 120.5(3) . . ?
C7 Ir1 C10 161.1(3) . . ?
C8 Ir1 C10 64.6(4) . . ?
C12 Ir1 C10 64.6(3) . . ?
C11 Ir1 C10 38.9(3) . . ?
C9 Ir1 C10 37.5(3) . . ?
N1 Ir1 Cl1 87.50(18) . . ?
C7 Ir1 Cl1 88.4(2) . . ?
C8 Ir1 Cl1 161.2(2) . . ?
C12 Ir1 Cl1 127.6(2) . . ?
C11 Ir1 Cl1 97.2(2) . . ?
C9 Ir1 Cl1 130.1(2) . . ?
C10 Ir1 Cl1 98.5(3) . . ?
C5 N1 C1 120.1(7) . . ?
C5 N1 Ir1 114.5(5) . . ?
C1 N1 Ir1 124.6(6) . . ?
N1 C1 C2 119.1(9) . . ?
N1 C1 H1 120.5 . . ?
C2 C1 H1 120.5 . . ?
C3 C2 C1 120.2(8) . . ?
C3 C2 H2 119.9 . . ?
C1 C2 H2 119.9 . . ?
C2 C3 C4 120.3(7) . . ?
C2 C3 H3 119.9 . . ?
C4 C3 H3 119.9 . . ?
C5 C4 C3 116.7(9) . . ?
C5 C4 H4 121.6 . . ?
C3 C4 H4 121.6 . . ?
N1 C5 C4 123.6(8) . . ?
N1 C5 C6 111.6(6) . . ?
C4 C5 C6 124.8(9) . . ?
O1 C6 C7 127.5(8) . . ?
O1 C6 C5 119.9(7) . . ?
C7 C6 C5 112.2(7) . . ?
C6 C7 Ir1 102.1(5) . . ?
C6 C7 H7A 111.3 . . ?
Ir1 C7 H7A 111.3 . . ?
C6 C7 H7B 111.3 . . ?
Ir1 C7 H7B 111.3 . . ?
H7A C7 H7B 109.2 . . ?
C9 C8 C12 107.8(8) . . ?
C9 C8 C13 125.7(8) . . ?
C12 C8 C13 125.7(9) . . ?
C9 C8 Ir1 72.7(5) . . ?
C12 C8 Ir1 71.4(5) . . ?
C13 C8 Ir1 130.0(7) . . ?
C10 C9 C8 108.5(7) . . ?
C10 C9 C14 125.2(8) . . ?
C8 C9 C14 126.2(8) . . ?
C10 C9 Ir1 71.8(5) . . ?
C8 C9 Ir1 68.4(5) . . ?
C14 C9 Ir1 124.5(6) . . ?
C9 C10 C11 107.3(8) . . ?
C9 C10 C15 127.4(7) . . ?
C11 C10 C15 125.4(7) . . ?
C9 C10 Ir1 70.6(5) . . ?
C11 C10 Ir1 69.3(5) . . ?
C15 C10 Ir1 126.5(6) . . ?
C12 C11 C10 108.9(7) . . ?
C12 C11 C16 127.0(7) . . ?
C10 C11 C16 124.0(8) . . ?
C12 C11 Ir1 70.6(5) . . ?
C10 C11 Ir1 71.8(4) . . ?
C16 C11 Ir1 126.8(6) . . ?
C11 C12 C8 107.4(7) . . ?
C11 C12 C17 126.5(8) . . ?
C8 C12 C17 126.0(9) . . ?
C11 C12 Ir1 71.4(5) . . ?
C8 C12 Ir1 69.2(4) . . ?
C17 C12 Ir1 126.6(7) . . ?
C8 C13 H13A 109.5 . . ?
C8 C13 H13B 109.5 . . ?
H13A C13 H13B 109.5 . . ?
C8 C13 H13C 109.5 . . ?
H13A C13 H13C 109.5 . . ?
H13B C13 H13C 109.5 . . ?
C9 C14 H14A 109.5 . . ?
C9 C14 H14B 109.5 . . ?
H14A C14 H14B 109.5 . . ?
C9 C14 H14C 109.5 . . ?
H14A C14 H14C 109.5 . . ?
H14B C14 H14C 109.5 . . ?
C10 C15 H15A 109.5 . . ?
C10 C15 H15B 109.5 . . ?
H15A C15 H15B 109.5 . . ?
C10 C15 H15C 109.5 . . ?
H15A C15 H15C 109.5 . . ?
H15B C15 H15C 109.5 . . ?
C11 C16 H16A 109.5 . . ?
C11 C16 H16B 109.5 . . ?
H16A C16 H16B 109.5 . . ?
C11 C16 H16C 109.5 . . ?
H16A C16 H16C 109.5 . . ?
H16B C16 H16C 109.5 . . ?
C12 C17 H17A 109.5 . . ?
C12 C17 H17B 109.5 . . ?
H17A C17 H17B 109.5 . . ?
C12 C17 H17C 109.5 . . ?
H17A C17 H17C 109.5 . . ?
H17B C17 H17C 109.5 . . ?

loop_
_geom_bond_atom_site_label_1
_geom_bond_atom_site_label_2
_geom_bond_distance
_geom_bond_site_symmetry_2
_geom_bond_publ_flag
Ir1 N1 2.094(6) . ?
Ir1 C7 2.121(8) . ?
Ir1 C8 2.137(9) . ?
Ir1 C12 2.167(8) . ?
Ir1 C11 2.176(8) . ?
Ir1 C9 2.194(8) . ?
Ir1 C10 2.210(9) . ?
Ir1 Cl1 2.424(2) . ?
O1 C6 1.213(10) . ?
N1 C5 1.333(11) . ?
N1 C1 1.367(10) . ?
C1 C2 1.395(11) . ?
C1 H1 0.9500 . ?
C2 C3 1.364(14) . ?
C2 H2 0.9500 . ?
C3 C4 1.411(11) . ?
C3 H3 0.9500 . ?
C4 C5 1.369(10) . ?
C4 H4 0.9500 . ?
C5 C6 1.515(11) . ?
C6 C7 1.463(11) . ?
C7 H7A 0.9900 . ?
C7 H7B 0.9900 . ?
C8 C9 1.445(13) . ?
C8 C12 1.452(10) . ?
C8 C13 1.515(13) . ?
C9 C10 1.417(12) . ?
C9 C14 1.502(10) . ?
C10 C11 1.461(10) . ?
C10 C15 1.501(13) . ?
C11 C12 1.413(12) . ?
C11 C16 1.494(11) . ?
C12 C17 1.485(11) . ?
C13 H13A 0.9800 . ?
C13 H13B 0.9800 . ?
C13 H13C 0.9800 . ?
C14 H14A 0.9800 . ?
C14 H14B 0.9800 . ?
C14 H14C 0.9800 . ?
C15 H15A 0.9800 . ?
C15 H15B 0.9800 . ?
C15 H15C 0.9800 . ?
C16 H16A 0.9800 . ?
C16 H16B 0.9800 . ?
C16 H16C 0.9800 . ?
C17 H17A 0.9800 . ?
C17 H17B 0.9800 . ?
C17 H17C 0.9800 . ?

loop_
_geom_torsion_atom_site_label_1
_geom_torsion_atom_site_label_2
_geom_torsion_atom_site_label_3
_geom_torsion_atom_site_label_4
_geom_torsion
_geom_torsion_site_symmetry_1
_geom_torsion_site_symmetry_2
_geom_torsion_site_symmetry_3
_geom_torsion_site_symmetry_4
_geom_torsion_publ_flag
C7 Ir1 N1 C5 29.1(5) . . . . ?
C8 Ir1 N1 C5 -73.2(6) . . . . ?
C12 Ir1 N1 C5 -55.4(7) . . . . ?
C11 Ir1 N1 C5 -138.2(8) . . . . ?
C9 Ir1 N1 C5 -111.8(5) . . . . ?
C10 Ir1 N1 C5 -143.6(5) . . . . ?
Cl1 Ir1 N1 C5 118.0(5) . . . . ?
C7 Ir1 N1 C1 -160.5(7) . . . . ?
C8 Ir1 N1 C1 97.1(7) . . . . ?
C12 Ir1 N1 C1 115.0(7) . . . . ?
C11 Ir1 N1 C1 32.1(12) . . . . ?
C9 Ir1 N1 C1 58.5(6) . . . . ?
C10 Ir1 N1 C1 26.7(7) . . . . ?
Cl1 Ir1 N1 C1 -71.6(6) . . . . ?
C5 N1 C1 C2 0.0(12) . . . . ?
Ir1 N1 C1 C2 -169.8(6) . . . . ?
N1 C1 C2 C3 1.6(13) . . . . ?
C1 C2 C3 C4 -2.5(13) . . . . ?
C2 C3 C4 C5 1.9(12) . . . . ?
C1 N1 C5 C4 -0.6(12) . . . . ?
Ir1 N1 C5 C4 170.2(6) . . . . ?
C1 N1 C5 C6 179.2(7) . . . . ?
Ir1 N1 C5 C6 -9.9(8) . . . . ?
C3 C4 C5 N1 -0.4(12) . . . . ?
C3 C4 C5 C6 179.8(7) . . . . ?
N1 C5 C6 O1 146.9(8) . . . . ?
C4 C5 C6 O1 -33.3(12) . . . . ?
N1 C5 C6 C7 -26.7(9) . . . . ?
C4 C5 C6 C7 153.1(8) . . . . ?
O1 C6 C7 Ir1 -125.7(8) . . . . ?
C5 C6 C7 Ir1 47.3(7) . . . . ?
N1 Ir1 C7 C6 -39.3(5) . . . . ?
C8 Ir1 C7 C6 65.8(6) . . . . ?
C12 Ir1 C7 C6 105.2(5) . . . . ?
C11 Ir1 C7 C6 135.4(5) . . . . ?
C9 Ir1 C7 C6 46.9(8) . . . . ?
C10 Ir1 C7 C6 121.2(9) . . . . ?
Cl1 Ir1 C7 C6 -127.1(5) . . . . ?
N1 Ir1 C8 C9 -80.0(5) . . . . ?
C7 Ir1 C8 C9 -161.2(5) . . . . ?
C12 Ir1 C8 C9 116.3(7) . . . . ?
C11 Ir1 C8 C9 79.2(6) . . . . ?
C10 Ir1 C8 C9 36.0(5) . . . . ?
Cl1 Ir1 C8 C9 62.8(10) . . . . ?
N1 Ir1 C8 C12 163.8(5) . . . . ?
C7 Ir1 C8 C12 82.6(5) . . . . ?
C11 Ir1 C8 C12 -37.0(5) . . . . ?
C9 Ir1 C8 C12 -116.3(7) . . . . ?
C10 Ir1 C8 C12 -80.2(5) . . . . ?
Cl1 Ir1 C8 C12 -53.5(11) . . . . ?
N1 Ir1 C8 C13 42.4(10) . . . . ?
C7 Ir1 C8 C13 -38.8(10) . . . . ?
C12 Ir1 C8 C13 -121.4(12) . . . . ?
C11 Ir1 C8 C13 -158.4(10) . . . . ?
C9 Ir1 C8 C13 122.4(11) . . . . ?
C10 Ir1 C8 C13 158.4(10) . . . . ?
Cl1 Ir1 C8 C13 -174.9(6) . . . . ?
C12 C8 C9 C10 2.3(10) . . . . ?
C13 C8 C9 C10 171.9(8) . . . . ?
Ir1 C8 C9 C10 -60.9(6) . . . . ?
C12 C8 C9 C14 -179.2(8) . . . . ?
C13 C8 C9 C14 -9.6(14) . . . . ?
Ir1 C8 C9 C14 117.6(9) . . . . ?
C12 C8 C9 Ir1 63.2(6) . . . . ?
C13 C8 C9 Ir1 -127.2(9) . . . . ?
N1 Ir1 C9 C10 -131.8(5) . . . . ?
C7 Ir1 C9 C10 149.1(5) . . . . ?
C8 Ir1 C9 C10 119.3(7) . . . . ?
C12 Ir1 C9 C10 80.4(5) . . . . ?
C11 Ir1 C9 C10 38.1(5) . . . . ?
Cl1 Ir1 C9 C10 -38.7(6) . . . . ?
N1 Ir1 C9 C8 108.8(5) . . . . ?
C7 Ir1 C9 C8 29.8(7) . . . . ?
C12 Ir1 C9 C8 -39.0(4) . . . . ?
C11 Ir1 C9 C8 -81.2(5) . . . . ?
C10 Ir1 C9 C8 -119.3(7) . . . . ?
Cl1 Ir1 C9 C8 -158.0(4) . . . . ?
N1 Ir1 C9 C14 -11.1(8) . . . . ?
C7 Ir1 C9 C14 -90.1(9) . . . . ?
C8 Ir1 C9 C14 -119.9(10) . . . . ?
C12 Ir1 C9 C14 -158.9(9) . . . . ?
C11 Ir1 C9 C14 158.8(9) . . . . ?
C10 Ir1 C9 C14 120.7(10) . . . . ?
Cl1 Ir1 C9 C14 82.0(8) . . . . ?
C8 C9 C10 C11 -1.2(9) . . . . ?
C14 C9 C10 C11 -179.7(8) . . . . ?
Ir1 C9 C10 C11 -59.9(5) . . . . ?
C8 C9 C10 C15 -179.6(8) . . . . ?
C14 C9 C10 C15 1.9(14) . . . . ?
Ir1 C9 C10 C15 121.7(9) . . . . ?
C8 C9 C10 Ir1 58.7(6) . . . . ?
C14 C9 C10 Ir1 -119.8(9) . . . . ?
N1 Ir1 C10 C9 59.0(6) . . . . ?
C7 Ir1 C10 C9 -98.8(10) . . . . ?
C8 Ir1 C10 C9 -37.4(5) . . . . ?
C12 Ir1 C10 C9 -81.2(6) . . . . ?
C11 Ir1 C10 C9 -118.0(8) . . . . ?
Cl1 Ir1 C10 C9 151.1(4) . . . . ?
N1 Ir1 C10 C11 177.0(5) . . . . ?
C7 Ir1 C10 C11 19.2(12) . . . . ?
C8 Ir1 C10 C11 80.6(5) . . . . ?
C12 Ir1 C10 C11 36.8(5) . . . . ?
C9 Ir1 C10 C11 118.0(8) . . . . ?
Cl1 Ir1 C10 C11 -91.0(5) . . . . ?
N1 Ir1 C10 C15 -63.7(7) . . . . ?
C7 Ir1 C10 C15 138.5(9) . . . . ?
C8 Ir1 C10 C15 -160.1(7) . . . . ?
C12 Ir1 C10 C15 156.1(7) . . . . ?
C11 Ir1 C10 C15 119.3(9) . . . . ?
C9 Ir1 C10 C15 -122.7(9) . . . . ?
Cl1 Ir1 C10 C15 28.4(7) . . . . ?
C9 C10 C11 C12 -0.4(9) . . . . ?
C15 C10 C11 C12 178.0(8) . . . . ?
Ir1 C10 C11 C12 -61.2(6) . . . . ?
C9 C10 C11 C16 -176.6(7) . . . . ?
C15 C10 C11 C16 1.8(13) . . . . ?
Ir1 C10 C11 C16 122.6(8) . . . . ?
C9 C10 C11 Ir1 60.8(6) . . . . ?
C15 C10 C11 Ir1 -120.8(8) . . . . ?
N1 Ir1 C11 C12 111.1(8) . . . . ?
C7 Ir1 C11 C12 -54.1(6) . . . . ?
C8 Ir1 C11 C12 38.4(5) . . . . ?
C9 Ir1 C11 C12 81.8(5) . . . . ?
C10 Ir1 C11 C12 118.6(7) . . . . ?
Cl1 Ir1 C11 C12 -146.9(4) . . . . ?
N1 Ir1 C11 C10 -7.4(11) . . . . ?
C7 Ir1 C11 C10 -172.7(5) . . . . ?
C8 Ir1 C11 C10 -80.1(5) . . . . ?
C12 Ir1 C11 C10 -118.6(7) . . . . ?
C9 Ir1 C11 C10 -36.8(5) . . . . ?
Cl1 Ir1 C11 C10 94.6(5) . . . . ?
N1 Ir1 C11 C16 -126.7(8) . . . . ?
C7 Ir1 C11 C16 68.1(9) . . . . ?
C8 Ir1 C11 C16 160.6(9) . . . . ?
C12 Ir1 C11 C16 122.2(9) . . . . ?
C9 Ir1 C11 C16 -156.0(9) . . . . ?
C10 Ir1 C11 C16 -119.2(10) . . . . ?
Cl1 Ir1 C11 C16 -24.7(8) . . . . ?
C10 C11 C12 C8 1.8(9) . . . . ?
C16 C11 C12 C8 177.9(8) . . . . ?
Ir1 C11 C12 C8 -60.1(6) . . . . ?
C10 C11 C12 C17 -175.9(9) . . . . ?
C16 C11 C12 C17 0.2(15) . . . . ?
Ir1 C11 C12 C17 122.2(9) . . . . ?
C10 C11 C12 Ir1 61.9(6) . . . . ?
C16 C11 C12 Ir1 -122.0(8) . . . . ?
C9 C8 C12 C11 -2.5(10) . . . . ?
C13 C8 C12 C11 -172.1(9) . . . . ?
Ir1 C8 C12 C11 61.5(6) . . . . ?
C9 C8 C12 C17 175.2(8) . . . . ?
C13 C8 C12 C17 5.6(14) . . . . ?
Ir1 C8 C12 C17 -120.8(9) . . . . ?
C9 C8 C12 Ir1 -64.0(6) . . . . ?
C13 C8 C12 Ir1 126.4(9) . . . . ?
N1 Ir1 C12 C11 -145.2(5) . . . . ?
C7 Ir1 C12 C11 136.7(5) . . . . ?
C8 Ir1 C12 C11 -117.8(7) . . . . ?
C9 Ir1 C12 C11 -79.3(5) . . . . ?
C10 Ir1 C12 C11 -37.6(4) . . . . ?
Cl1 Ir1 C12 C11 43.2(5) . . . . ?
N1 Ir1 C12 C8 -27.4(8) . . . . ?
C7 Ir1 C12 C8 -105.5(5) . . . . ?
C11 Ir1 C12 C8 117.8(7) . . . . ?
C9 Ir1 C12 C8 38.5(5) . . . . ?
C10 Ir1 C12 C8 80.2(5) . . . . ?
Cl1 Ir1 C12 C8 161.0(4) . . . . ?
N1 Ir1 C12 C17 92.7(9) . . . . ?
C7 Ir1 C12 C17 14.6(9) . . . . ?
C8 Ir1 C12 C17 120.1(10) . . . . ?
C11 Ir1 C12 C17 -122.1(10) . . . . ?
C9 Ir1 C12 C17 158.6(9) . . . . ?
C10 Ir1 C12 C17 -159.7(9) . . . . ?
Cl1 Ir1 C12 C17 -78.9(9) . . . . ?
